data_4313621
loop_
_publ_author_name
'C. W. Liu'
'Chiu-Mine Hung'
'Bidyut Kumar Santra'
'Hsiu-Chih Chen'
Hsueh
'Ju-Chung Wang'

_publ_section_title
;
 Novel Chloride-Centered Discrete CuI8 Cubic Clusters Containing
 Diselenophosphate Ligands. Syntheses and Structures of
 {Cu8(\m8-Cl)[Se2P(OR)2]6}(PF6) (R = Et, Pr,iPr)1
;
_journal_name_full 'Inorganic Chemistry'
_journal_page_first 3216
_journal_page_last 3220
_journal_paper_doi 10.1021/ic020732n
_journal_volume 42
_journal_year 2003
_chemical_formula_sum 'C24.5 H60.5 Cl2.5 Cu8 F6 O12 P7 Se12'
_chemical_formula_weight 2422.48
_chemical_name_systematic
;
  ?
;
_space_group_IT_number 167
_symmetry_cell_setting trigonal
_symmetry_space_group_name_Hall '-R 3 2"c'
_symmetry_space_group_name_H-M 'R -3 c :H'
_atom_sites_solution_hydrogens geom
_atom_sites_solution_primary direct
_atom_sites_solution_secondary difmap
_audit_creation_method SHELXL-97
_cell_angle_alpha 90.00
_cell_angle_beta 90.00
_cell_angle_gamma 120.00
_cell_formula_units_Z 12
_cell_length_a 17.7054(17)
_cell_length_b 17.7054(17)
_cell_length_c 73.576(10)
_cell_measurement_temperature 293(2)
_cell_volume 19975(4)
_computing_cell_refinement 'Bruker SMART'
_computing_data_collection 'Bruker SMART'
_computing_data_reduction 'Bruker SAINT'
_computing_molecular_graphics 'Bruker SHELXTL'
_computing_publication_material 'Bruker SHELXTL'
_computing_structure_refinement 'SHELXL-97 (Sheldrick, 1997)'
_computing_structure_solution 'SHELXS-97 (Sheldrick, 1990)'
_diffrn_ambient_temperature 293(2)
_diffrn_measured_fraction_theta_full 0.992
_diffrn_measured_fraction_theta_max 0.992
_diffrn_measurement_device_type 'CCD area detector'
_diffrn_measurement_method 'phi and omega scans'
_diffrn_radiation_monochromator graphite
_diffrn_radiation_source 'fine-focus sealed tube'
_diffrn_radiation_type MoK\a
_diffrn_radiation_wavelength 0.71073
_diffrn_reflns_av_R_equivalents 0.0304
_diffrn_reflns_av_sigmaI/netI 0.0252
_diffrn_reflns_limit_h_max 20
_diffrn_reflns_limit_h_min -18
_diffrn_reflns_limit_k_max 21
_diffrn_reflns_limit_k_min -15
_diffrn_reflns_limit_l_max 75
_diffrn_reflns_limit_l_min -85
_diffrn_reflns_number 19888
_diffrn_reflns_theta_full 25.03
_diffrn_reflns_theta_max 25.03
_diffrn_reflns_theta_min 1.73
_exptl_absorpt_coefficient_mu 9.392
_exptl_absorpt_correction_T_max 0.95454
_exptl_absorpt_correction_T_min 0.24343
_exptl_absorpt_correction_type empircial
_exptl_crystal_colour colorless
_exptl_crystal_density_diffrn 2.417
_exptl_crystal_density_meas 0
_exptl_crystal_density_method 'not measured'
_exptl_crystal_F_000 13740
_exptl_crystal_size_max 0.58
_exptl_crystal_size_mid 0.40
_exptl_crystal_size_min 0.06
_refine_diff_density_max 0.724
_refine_diff_density_min -0.478
_refine_diff_density_rms 0.102
_refine_ls_extinction_method none
_refine_ls_goodness_of_fit_ref 1.188
_refine_ls_hydrogen_treatment mixed
_refine_ls_matrix_type full
_refine_ls_number_parameters 219
_refine_ls_number_reflns 3902
_refine_ls_number_restraints 0
_refine_ls_restrained_S_all 1.188
_refine_ls_R_factor_all 0.0677
_refine_ls_R_factor_gt 0.0436
_refine_ls_shift/su_max 0.001
_refine_ls_shift/su_mean 0.000
_refine_ls_structure_factor_coef Fsqd
_refine_ls_weighting_details 'calc w=1/[\s^2^(Fo^2^)+(0.0310P)^2^+197.2490P] where P=(Fo^2^+2Fc^2^)/3'
_refine_ls_weighting_scheme calc
_refine_ls_wR_factor_gt 0.0906
_refine_ls_wR_factor_ref 0.0993
_reflns_number_gt 2913
_reflns_number_total 3902
_reflns_threshold_expression >2sigma(I)
_cod_data_source_file ic020732n_1.cif
_cod_data_source_block 1
_cod_depositor_comments
;
The following automatic conversions were performed:

'_symmetry_cell_setting' value 'Trigonal' changed to 'trigonal'
according to the built-in table from CIF Core dictionary named
'cif_core.dic' version 2.4.1 from 2010-06-29.

Automatic conversion script
Id: cif_fix_values 1646 2011-03-28 12:23:43Z adriana 
;
_cod_original_sg_symbol_H-M 'R -3 c'
_cod_original_formula_sum 'C24.50 H60.50 Cl2.50 Cu8 F6 O12 P7 Se12'
_cod_database_code 4313621

loop_
_symmetry_equiv_pos_as_xyz
'x, y, z'
'-y, x-y, z'
'-x+y, -x, z'
'y, x, -z+1/2'
'x-y, -y, -z+1/2'
'-x, -x+y, -z+1/2'
'x+2/3, y+1/3, z+1/3'
'-y+2/3, x-y+1/3, z+1/3'
'-x+y+2/3, -x+1/3, z+1/3'
'y+2/3, x+1/3, -z+5/6'
'x-y+2/3, -y+1/3, -z+5/6'
'-x+2/3, -x+y+1/3, -z+5/6'
'x+1/3, y+2/3, z+2/3'
'-y+1/3, x-y+2/3, z+2/3'
'-x+y+1/3, -x+2/3, z+2/3'
'y+1/3, x+2/3, -z+7/6'
'x-y+1/3, -y+2/3, -z+7/6'
'-x+1/3, -x+y+2/3, -z+7/6'
'-x, -y, -z'
'y, -x+y, -z'
'x-y, x, -z'
'-y, -x, z-1/2'
'-x+y, y, z-1/2'
'x, x-y, z-1/2'
'-x+2/3, -y+1/3, -z+1/3'
'y+2/3, -x+y+1/3, -z+1/3'
'x-y+2/3, x+1/3, -z+1/3'
'-y+2/3, -x+1/3, z-1/6'
'-x+y+2/3, y+1/3, z-1/6'
'x+2/3, x-y+1/3, z-1/6'
'-x+1/3, -y+2/3, -z+2/3'
'y+1/3, -x+y+2/3, -z+2/3'
'x-y+1/3, x+2/3, -z+2/3'
'-y+1/3, -x+2/3, z+1/6'
'-x+y+1/3, y+2/3, z+1/6'
'x+1/3, x-y+2/3, z+1/6'

loop_
_atom_site_label
_atom_site_type_symbol
_atom_site_fract_x
_atom_site_fract_y
_atom_site_fract_z
_atom_site_U_iso_or_equiv
_atom_site_adp_type
_atom_site_occupancy
_atom_site_symmetry_multiplicity
_atom_site_calc_flag
_atom_site_refinement_flags
_atom_site_disorder_assembly
_atom_site_disorder_group
Se1 Se 0.24947(4) 0.51150(4) 0.050229(10) 0.04380(18) Uani 1 1 d . . .
Se2 Se 0.09105(4) 0.54061(4) 0.080368(10) 0.04600(19) Uani 1 1 d . . .
Se3 Se 0.21633(5) 0.41907(4) 0.103010(10) 0.0487(2) Uani 1 1 d . . .
Se4 Se 0.40323(5) 0.58404(5) 0.132447(11) 0.0525(2) Uani 1 1 d . . .
Cu1 Cu 0.3333 0.6667 0.05328(2) 0.0530(4) Uani 1 3 d S . .
Cu2 Cu 0.30798(6) 0.50847(6) 0.079312(13) 0.0551(3) Uani 1 1 d . . .
Cu3 Cu 0.18497(6) 0.53591(6) 0.103443(13) 0.0573(3) Uani 1 1 d . . .
Cu4 Cu 0.3333 0.6667 0.12793(3) 0.0637(5) Uani 1 3 d S . .
Cl1 Cl 0.3333 0.6667 0.09100(4) 0.0389(6) Uani 1 3 d S . .
P1 P 0.12196(11) 0.49803(11) 0.05504(3) 0.0432(4) Uani 1 1 d . . .
P2 P 0.31077(13) 0.45047(12) 0.12496(3) 0.0523(5) Uani 1 1 d . . .
O1 O 0.0562(3) 0.3982(3) 0.05175(8) 0.0616(14) Uani 1 1 d . . .
O2 O 0.1029(3) 0.5503(3) 0.04020(7) 0.0549(12) Uani 1 1 d . . .
O3 O 0.3752(4) 0.4155(4) 0.12033(10) 0.088(2) Uani 1 1 d . . .
O4 O 0.2624(4) 0.3966(4) 0.14203(9) 0.0829(18) Uani 1 1 d . . .
C11 C -0.0380(6) 0.3580(7) 0.05403(19) 0.123(5) Uani 1 1 d . . .
H11A H -0.0546 0.3255 0.0654 0.147 Uiso 1 1 calc R . .
H11B H -0.0530 0.4036 0.0550 0.147 Uiso 1 1 calc R . .
C12 C -0.0846(7) 0.3033(9) 0.04020(18) 0.137(5) Uani 1 1 d . . .
H12A H -0.1458 0.2786 0.0426 0.206 Uiso 1 1 calc R . .
H12B H -0.0709 0.2574 0.0393 0.206 Uiso 1 1 calc R . .
H12C H -0.0701 0.3353 0.0290 0.206 Uiso 1 1 calc R . .
C21 C 0.1209(7) 0.5485(6) 0.02083(11) 0.076(3) Uani 1 1 d . . .
H21A H 0.0912 0.4888 0.0165 0.091 Uiso 1 1 calc R . .
H21B H 0.1831 0.5728 0.0189 0.091 Uiso 1 1 calc R . .
C22 C 0.0902(8) 0.5999(7) 0.01077(14) 0.113(4) Uani 1 1 d . . .
H22A H 0.1020 0.5993 -0.0019 0.169 Uiso 1 1 calc R . .
H22B H 0.1199 0.6589 0.0151 0.169 Uiso 1 1 calc R . .
H22C H 0.0285 0.5750 0.0126 0.169 Uiso 1 1 calc R . .
C31 C 0.3543(7) 0.3363(6) 0.11282(16) 0.092(3) Uani 1 1 d . . .
H31A H 0.3342 0.3331 0.1004 0.110 Uiso 1 1 calc R . .
H31B H 0.3078 0.2895 0.1197 0.110 Uiso 1 1 calc R . .
C32 C 0.4321(7) 0.3266(7) 0.1130(2) 0.165(7) Uani 1 1 d . . .
H32A H 0.4180 0.2714 0.1078 0.247 Uiso 1 1 calc R . .
H32B H 0.4515 0.3295 0.1253 0.247 Uiso 1 1 calc R . .
H32C H 0.4777 0.3727 0.1060 0.247 Uiso 1 1 calc R . .
C41 C 0.1919(9) 0.4010(9) 0.14989(15) 0.117(4) Uani 1 1 d . . .
H41A H 0.1541 0.4003 0.1403 0.140 Uiso 1 1 calc R . .
H41B H 0.2145 0.4560 0.1563 0.140 Uiso 1 1 calc R . .
C42 C 0.1408(7) 0.3305(6) 0.16239(14) 0.106(4) Uani 1 1 d . . .
H42A H 0.0941 0.3372 0.1672 0.159 Uiso 1 1 calc R . .
H42B H 0.1773 0.3318 0.1722 0.159 Uiso 1 1 calc R . .
H42C H 0.1172 0.2758 0.1561 0.159 Uiso 1 1 calc R . .
P3 P 0.3333 0.6667 0.98019(10) 0.138(2) Uani 1 3 d S . .
F1 F 0.3543(11) 0.6106(9) 0.9693(2) 0.295(8) Uani 1 1 d . . .
F2 F 0.2812(11) 0.5859(10) 0.99158(19) 0.329(9) Uani 1 1 d . . .
Cl2 Cl -0.2405(3) 0.3333 0.0833 0.163(2) Uani 1 2 d S . .
C5 C -0.3333 0.3333 0.0767(5) 0.113(15) Uani 0.50 3 d SP . .

loop_
_atom_site_aniso_label
_atom_site_aniso_U_11
_atom_site_aniso_U_22
_atom_site_aniso_U_33
_atom_site_aniso_U_23
_atom_site_aniso_U_13
_atom_site_aniso_U_12
Se1 0.0425(4) 0.0440(4) 0.0459(4) -0.0057(3) -0.0025(3) 0.0223(3)
Se2 0.0376(3) 0.0474(4) 0.0523(5) 0.0006(3) 0.0005(3) 0.0208(3)
Se3 0.0473(4) 0.0378(4) 0.0539(5) 0.0028(3) -0.0015(3) 0.0159(3)
Se4 0.0536(4) 0.0528(4) 0.0497(5) 0.0017(4) -0.0093(4) 0.0256(3)
Cu1 0.0458(5) 0.0458(5) 0.0674(11) 0.000 0.000 0.0229(3)
Cu2 0.0496(5) 0.0627(6) 0.0540(6) 0.0057(5) 0.0018(4) 0.0289(5)
Cu3 0.0592(6) 0.0616(6) 0.0581(6) -0.0005(5) -0.0025(5) 0.0354(5)
Cu4 0.0543(6) 0.0543(6) 0.0826(13) 0.000 0.000 0.0272(3)
Cl1 0.0370(8) 0.0370(8) 0.0428(16) 0.000 0.000 0.0185(4)
P1 0.0381(9) 0.0393(9) 0.0497(12) -0.0024(8) -0.0050(8) 0.0175(8)
P2 0.0597(12) 0.0457(10) 0.0550(13) 0.0057(9) -0.0044(10) 0.0289(9)
O1 0.046(3) 0.044(3) 0.087(4) -0.010(3) -0.004(3) 0.016(2)
O2 0.058(3) 0.060(3) 0.050(3) -0.002(3) -0.012(2) 0.033(3)
O3 0.095(5) 0.075(4) 0.116(6) -0.022(4) -0.032(4) 0.059(4)
O4 0.083(4) 0.080(4) 0.073(4) 0.025(3) 0.001(4) 0.031(3)
C11 0.046(5) 0.082(7) 0.195(14) -0.058(8) 0.008(7) -0.002(5)
C12 0.062(7) 0.151(12) 0.161(13) -0.033(10) -0.030(8) 0.025(7)
C21 0.096(7) 0.091(7) 0.049(5) -0.001(5) -0.007(5) 0.053(6)
C22 0.159(11) 0.115(9) 0.072(8) 0.002(7) -0.029(7) 0.075(9)
C31 0.092(7) 0.070(6) 0.118(9) -0.003(6) 0.001(6) 0.045(6)
C32 0.080(8) 0.094(8) 0.34(2) -0.071(11) -0.033(11) 0.059(7)
C41 0.180(13) 0.155(12) 0.074(8) 0.028(8) 0.031(8) 0.128(11)
C42 0.106(8) 0.076(7) 0.101(9) 0.014(6) 0.023(7) 0.019(6)
P3 0.167(4) 0.167(4) 0.081(4) 0.000 0.000 0.083(2)
F1 0.334(18) 0.228(14) 0.358(19) -0.045(13) 0.111(17) 0.167(13)
F2 0.32(2) 0.39(2) 0.320(17) 0.227(15) 0.189(17) 0.210(18)
Cl2 0.132(3) 0.185(6) 0.190(6) 0.003(5) 0.001(2) 0.093(3)
C5 0.120(18) 0.120(18) 0.10(4) 0.000 0.000 0.060(9)

loop_
_atom_type_symbol
_atom_type_description
_atom_type_scat_dispersion_real
_atom_type_scat_dispersion_imag
_atom_type_scat_source
C C 0.0033 0.0016 'International Tables Vol C Tables 4.2.6.8 and 6.1.1.4'
H H 0.0000 0.0000 'International Tables Vol C Tables 4.2.6.8 and 6.1.1.4'
O O 0.0106 0.0060 'International Tables Vol C Tables 4.2.6.8 and 6.1.1.4'
F F 0.0171 0.0103 'International Tables Vol C Tables 4.2.6.8 and 6.1.1.4'
P P 0.1023 0.0942 'International Tables Vol C Tables 4.2.6.8 and 6.1.1.4'
Cl Cl 0.1484 0.1585 'International Tables Vol C Tables 4.2.6.8 and 6.1.1.4'
Cu Cu 0.3201 1.2651 'International Tables Vol C Tables 4.2.6.8 and 6.1.1.4'
Se Se -0.0929 2.2259 'International Tables Vol C Tables 4.2.6.8 and 6.1.1.4'

loop_
_geom_angle_atom_site_label_1
_geom_angle_atom_site_label_2
_geom_angle_atom_site_label_3
_geom_angle
_geom_angle_site_symmetry_1
_geom_angle_site_symmetry_3
_geom_angle_publ_flag
P1 Se1 Cu2 106.82(6) . . ?
P1 Se1 Cu1 97.17(5) . . ?
Cu2 Se1 Cu1 85.11(5) . . ?
P1 Se2 Cu2 99.01(6) . 3_565 ?
P1 Se2 Cu3 107.08(6) . . ?
Cu2 Se2 Cu3 82.85(4) 3_565 . ?
P2 Se3 Cu2 101.09(7) . . ?
P2 Se3 Cu3 104.39(6) . . ?
Cu2 Se3 Cu3 79.04(4) . . ?
P2 Se4 Cu4 107.20(6) . . ?
P2 Se4 Cu3 102.09(7) . 2_665 ?
Cu4 Se4 Cu3 80.06(5) . 2_665 ?
Se1 Cu1 Se1 119.132(15) 3_565 . ?
Se1 Cu1 Se1 119.132(15) 3_565 2_665 ?
Se1 Cu1 Se1 119.132(15) . 2_665 ?
Se3 Cu2 Se1 120.96(5) . . ?
Se3 Cu2 Se2 117.99(5) . 2_665 ?
Se1 Cu2 Se2 116.87(4) . 2_665 ?
Se3 Cu2 Cl1 99.16(6) . . ?
Se1 Cu2 Cl1 96.27(6) . . ?
Se2 Cu2 Cl1 94.96(3) 2_665 . ?
Se3 Cu2 Cu3 50.87(3) . . ?
Se1 Cu2 Cu3 99.59(4) . . ?
Se2 Cu2 Cu3 135.45(5) 2_665 . ?
Cl1 Cu2 Cu3 54.33(4) . . ?
Se3 Cu3 Se2 118.88(5) . . ?
Se3 Cu3 Se4 118.06(5) . 3_565 ?
Se2 Cu3 Se4 115.68(4) . 3_565 ?
Se3 Cu3 Cl1 101.15(4) . . ?
Se2 Cu3 Cl1 97.26(6) . . ?
Se4 Cu3 Cl1 98.86(6) 3_565 . ?
Se3 Cu3 Cu2 50.09(3) . . ?
Se2 Cu3 Cu2 99.01(4) . . ?
Se4 Cu3 Cu2 140.88(5) 3_565 . ?
Cl1 Cu3 Cu2 57.29(4) . . ?
Se4 Cu4 Se4 118.06(2) 3_565 2_665 ?
Se4 Cu4 Se4 118.06(2) 3_565 . ?
Se4 Cu4 Se4 118.06(2) 2_665 . ?
Se4 Cu4 Cl1 98.07(5) 3_565 . ?
Se4 Cu4 Cl1 98.07(5) 2_665 . ?
Se4 Cu4 Cl1 98.07(5) . . ?
Cu3 Cl1 Cu3 108.71(6) 3_565 . ?
Cu3 Cl1 Cu3 108.71(6) 3_565 2_665 ?
Cu3 Cl1 Cu3 108.71(6) . 2_665 ?
Cu3 Cl1 Cu4 69.78(6) 3_565 . ?
Cu3 Cl1 Cu4 69.78(6) . . ?
Cu3 Cl1 Cu4 69.78(6) 2_665 . ?
Cu3 Cl1 Cu2 68.38(3) 3_565 3_565 ?
Cu3 Cl1 Cu2 72.23(3) . 3_565 ?
Cu3 Cl1 Cu2 177.05(9) 2_665 3_565 ?
Cu4 Cl1 Cu2 108.27(6) . 3_565 ?
Cu3 Cl1 Cu2 72.23(3) 3_565 2_665 ?
Cu3 Cl1 Cu2 177.05(9) . 2_665 ?
Cu3 Cl1 Cu2 68.38(3) 2_665 2_665 ?
Cu4 Cl1 Cu2 108.27(6) . 2_665 ?
Cu2 Cl1 Cu2 110.65(6) 3_565 2_665 ?
Cu3 Cl1 Cu2 177.05(9) 3_565 . ?
Cu3 Cl1 Cu2 68.38(3) . . ?
Cu3 Cl1 Cu2 72.23(3) 2_665 . ?
Cu4 Cl1 Cu2 108.27(6) . . ?
Cu2 Cl1 Cu2 110.65(6) 3_565 . ?
Cu2 Cl1 Cu2 110.65(6) 2_665 . ?
O2 P1 O1 107.3(3) . . ?
O2 P1 Se1 109.8(2) . . ?
O1 P1 Se1 104.0(2) . . ?
O2 P1 Se2 103.0(2) . . ?
O1 P1 Se2 110.3(2) . . ?
Se1 P1 Se2 121.79(8) . . ?
O4 P2 O3 102.6(4) . . ?
O4 P2 Se4 110.4(3) . . ?
O3 P2 Se4 100.5(2) . . ?
O4 P2 Se3 108.9(3) . . ?
O3 P2 Se3 110.5(3) . . ?
Se4 P2 Se3 121.94(9) . . ?
C11 O1 P1 123.6(5) . . ?
C21 O2 P1 123.3(5) . . ?
C31 O3 P2 127.3(6) . . ?
C41 O4 P2 122.0(6) . . ?
C12 C11 O1 113.6(10) . . ?
O2 C21 C22 108.9(8) . . ?
O3 C31 C32 108.9(9) . . ?
O4 C41 C42 113.7(9) . . ?
F1 P3 F1 92.6(10) 3_565 2_665 ?
F1 P3 F1 92.6(10) 3_565 . ?
F1 P3 F1 92.6(10) 2_665 . ?
F1 P3 F2 84.6(9) 3_565 3_565 ?
F1 P3 F2 90.8(10) 2_665 3_565 ?
F1 P3 F2 175.7(10) . 3_565 ?
F1 P3 F2 90.8(10) 3_565 . ?
F1 P3 F2 175.7(9) 2_665 . ?
F1 P3 F2 84.6(9) . . ?
F2 P3 F2 92.2(10) 3_565 . ?
F1 P3 F2 175.7(9) 3_565 2_665 ?
F1 P3 F2 84.6(9) 2_665 2_665 ?
F1 P3 F2 90.8(9) . 2_665 ?
F2 P3 F2 92.2(10) 3_565 2_665 ?
F2 P3 F2 92.2(10) . 2_665 ?
C5 Cl2 C5 33(2) 16_454 . ?
C5 C5 Cl2 73.4(12) 16_454 . ?
C5 C5 Cl2 73.4(12) 16_454 3_455 ?
Cl2 C5 Cl2 112.2(11) . 3_455 ?
C5 C5 Cl2 73.4(12) 16_454 2_565 ?
Cl2 C5 Cl2 112.2(11) . 2_565 ?
Cl2 C5 Cl2 112.2(11) 3_455 2_565 ?

loop_
_geom_bond_atom_site_label_1
_geom_bond_atom_site_label_2
_geom_bond_distance
_geom_bond_site_symmetry_2
_geom_bond_publ_flag
Se1 P1 2.1773(18) . ?
Se1 Cu2 2.3896(12) . ?
Se1 Cu1 2.3924(7) . ?
Se2 P1 2.180(2) . ?
Se2 Cu2 2.3986(11) 3_565 ?
Se2 Cu3 2.4068(12) . ?
Se3 P2 2.187(2) . ?
Se3 Cu2 2.3686(12) . ?
Se3 Cu3 2.3952(12) . ?
Se4 P2 2.169(2) . ?
Se4 Cu4 2.3647(8) . ?
Se4 Cu3 2.4083(13) 2_665 ?
Cu1 Se1 2.3924(7) 3_565 ?
Cu1 Se1 2.3924(7) 2_665 ?
Cu2 Se2 2.3986(11) 2_665 ?
Cu2 Cl1 2.7439(13) . ?
Cu2 Cu3 3.0315(13) . ?
Cu3 Se4 2.4083(13) 3_565 ?
Cu3 Cl1 2.6490(14) . ?
Cu4 Se4 2.3647(8) 3_565 ?
Cu4 Se4 2.3647(8) 2_665 ?
Cu4 Cl1 2.717(3) . ?
Cl1 Cu3 2.6490(14) 3_565 ?
Cl1 Cu3 2.6490(14) 2_665 ?
Cl1 Cu2 2.7439(13) 3_565 ?
Cl1 Cu2 2.7439(13) 2_665 ?
P1 O2 1.574(5) . ?
P1 O1 1.574(5) . ?
P2 O4 1.550(6) . ?
P2 O3 1.583(6) . ?
O1 C11 1.458(10) . ?
O2 C21 1.464(9) . ?
O3 C31 1.375(10) . ?
O4 C41 1.412(12) . ?
C11 C12 1.363(14) . ?
C21 C22 1.473(12) . ?
C31 C32 1.472(13) . ?
C41 C42 1.446(13) . ?
P3 F1 1.462(11) 3_565 ?
P3 F1 1.462(11) 2_665 ?
P3 F1 1.462(10) . ?
P3 F2 1.510(11) 3_565 ?
P3 F2 1.510(12) . ?
P3 F2 1.510(11) 2_665 ?
Cl2 C5 1.714(12) 16_454 ?
Cl2 C5 1.714(12) . ?
C5 C5 0.98(7) 16_454 ?
C5 Cl2 1.714(12) 3_455 ?
C5 Cl2 1.714(12) 2_565 ?
